data_4063385
loop_
_publ_author_name
'Schulz, Axel'
'Villinger, Alexander'

_publ_section_title
;
 Mono- and Diazides of Bismuth
;
_journal_issue 2
_journal_name_full Organometallics
_journal_page_first 284
_journal_page_last 289
_journal_paper_doi 10.1021/om1009796
_journal_volume 30
_journal_year 2011
_chemical_formula_moiety 'C18 H24 Bi2 N14'
_chemical_formula_sum 'C18 H24 Bi2 N14'
_chemical_formula_weight 854.47
_chemical_name_systematic
;
[2-((dimethylamino)methyl)phenyl]diazidobismuthane
;
_space_group_IT_number 14
_symmetry_cell_setting monoclinic
_symmetry_Int_Tables_number 14
_symmetry_space_group_name_Hall '-P 2ybc'
_symmetry_space_group_name_H-M 'P 1 21/c 1'
_atom_sites_solution_hydrogens geom
_atom_sites_solution_primary direct
_atom_sites_solution_secondary difmap
_audit_author_name 'Villinger, A.'
_audit_creation_method SHELXL-97
_cell_angle_alpha 90.00
_cell_angle_beta 103.054(10)
_cell_angle_gamma 90.00
_cell_formula_units_Z 2
_cell_length_a 11.895(6)
_cell_length_b 7.544(4)
_cell_length_c 14.235(8)
_cell_measurement_reflns_used 8667
_cell_measurement_temperature 173(2)
_cell_measurement_theta_max 69.887
_cell_measurement_theta_min 8.158
_cell_volume 1244.4(11)
_computing_cell_refinement 'Bruker Apex V7.51A'
_computing_data_collection 'Bruker Apex V7.51A'
_computing_data_reduction 'Bruker SAINT'
_computing_molecular_graphics 'ORTEP-3v2.01 (Farrugia, 1997)'
_computing_publication_material SHELXL-97
_computing_structure_refinement 'SHELXL-97 (Sheldrick, 1997)'
_computing_structure_solution 'SHELXS-97 (Sheldrick, 1997)'
_diffrn_ambient_temperature 173(2)
_diffrn_measured_fraction_theta_full 0.997
_diffrn_measured_fraction_theta_max 0.997
_diffrn_measurement_device_type 'Bruker Apex Kappa II-CCD-diffractometer'
_diffrn_measurement_method 'phi and omega scans'
_diffrn_radiation_monochromator graphite
_diffrn_radiation_source 'sealed tube'
_diffrn_radiation_type MoK\a
_diffrn_radiation_wavelength 0.71073
_diffrn_reflns_av_R_equivalents 0.0395
_diffrn_reflns_av_sigmaI/netI 0.0336
_diffrn_reflns_limit_h_max 16
_diffrn_reflns_limit_h_min -17
_diffrn_reflns_limit_k_max 11
_diffrn_reflns_limit_k_min -9
_diffrn_reflns_limit_l_max 21
_diffrn_reflns_limit_l_min -21
_diffrn_reflns_number 18391
_diffrn_reflns_theta_full 32.50
_diffrn_reflns_theta_max 32.50
_diffrn_reflns_theta_min 3.70
_exptl_absorpt_coefficient_mu 14.159
_exptl_absorpt_correction_T_max 0.5379
_exptl_absorpt_correction_T_min 0.1467
_exptl_absorpt_correction_type multi-scan
_exptl_absorpt_process_details '(SADABS; Sheldrick, 2004)'
_exptl_crystal_colour colourless
_exptl_crystal_density_diffrn 2.281
_exptl_crystal_density_method 'not measured'
_exptl_crystal_description block
_exptl_crystal_F_000 792
_exptl_crystal_size_max 0.22
_exptl_crystal_size_mid 0.18
_exptl_crystal_size_min 0.05
_refine_diff_density_max 1.336
_refine_diff_density_min -1.790
_refine_diff_density_rms 0.146
_refine_ls_extinction_method none
_refine_ls_goodness_of_fit_ref 1.051
_refine_ls_hydrogen_treatment constr
_refine_ls_matrix_type full
_refine_ls_number_parameters 156
_refine_ls_number_reflns 4494
_refine_ls_number_restraints 0
_refine_ls_restrained_S_all 1.051
_refine_ls_R_factor_all 0.0263
_refine_ls_R_factor_gt 0.0201
_refine_ls_shift/su_max 0.005
_refine_ls_shift/su_mean 0.000
_refine_ls_structure_factor_coef Fsqd
_refine_ls_weighting_details 'calc w=1/[\s^2^(Fo^2^)+(0.0184P)^2^+0.0000P] where P=(Fo^2^+2Fc^2^)/3'
_refine_ls_weighting_scheme calc
_refine_ls_wR_factor_gt 0.0484
_refine_ls_wR_factor_ref 0.0503
_reflns_number_gt 3882
_reflns_number_total 4494
_reflns_threshold_expression >2\s(I)
_cod_data_source_file om1009796_si_002.cif
_cod_data_source_block rbin6
_cod_original_cell_volume 1244.3(12)
_cod_original_sg_symbol_H-M 'P 21/c'
_cod_database_code 4063385

loop_
_symmetry_equiv_pos_as_xyz
'x, y, z'
'-x, y+1/2, -z+1/2'
'-x, -y, -z'
'x, -y-1/2, z-1/2'

loop_
_atom_site_label
_atom_site_type_symbol
_atom_site_fract_x
_atom_site_fract_y
_atom_site_fract_z
_atom_site_U_iso_or_equiv
_atom_site_adp_type
_atom_site_occupancy
_atom_site_symmetry_multiplicity
_atom_site_calc_flag
_atom_site_refinement_flags
_atom_site_disorder_assembly
_atom_site_disorder_group
Bi Bi 0.411937(7) 0.261131(10) 1.016189(5) 0.01681(3) Uani 1 1 d . . .
N1 N 0.23815(19) 0.0961(3) 1.05327(16) 0.0268(4) Uani 1 1 d . . .
N2 N 0.40742(19) 0.0293(3) 0.91104(15) 0.0272(4) Uani 1 1 d . . .
N3 N 0.3383(2) 0.0131(3) 0.84006(15) 0.0272(4) Uani 1 1 d . . .
N4 N 0.2706(2) -0.0125(4) 0.76887(18) 0.0451(7) Uani 1 1 d . . .
N5 N 0.52319(18) 0.4061(3) 0.91878(14) 0.0225(4) Uani 1 1 d . . .
N6 N 0.50526(19) 0.3591(3) 0.83624(15) 0.0264(4) Uani 1 1 d . . .
N7 N 0.4898(3) 0.3126(5) 0.75791(17) 0.0470(7) Uani 1 1 d . . .
C1 C 0.25121(19) 0.3797(3) 0.92338(16) 0.0198(4) Uani 1 1 d . . .
C2 C 0.1484(2) 0.2877(4) 0.91740(18) 0.0251(5) Uani 1 1 d . . .
C3 C 0.0452(2) 0.3631(4) 0.86756(19) 0.0314(6) Uani 1 1 d . . .
H3 H -0.0255 0.3023 0.8647 0.038 Uiso 1 1 calc R . .
C4 C 0.0443(2) 0.5239(4) 0.82251(19) 0.0320(6) Uani 1 1 d . . .
H4 H -0.0267 0.5731 0.7881 0.038 Uiso 1 1 calc R . .
C5 C 0.1463(2) 0.6148(4) 0.82696(19) 0.0304(6) Uani 1 1 d . . .
H5 H 0.1457 0.7262 0.7957 0.036 Uiso 1 1 calc R . .
C6 C 0.2498(2) 0.5423(3) 0.87750(17) 0.0240(5) Uani 1 1 d . . .
H6 H 0.3201 0.6044 0.8806 0.029 Uiso 1 1 calc R . .
C7 C 0.1493(2) 0.1077(4) 0.9628(2) 0.0307(6) Uani 1 1 d . . .
H7A H 0.0726 0.0835 0.9761 0.037 Uiso 1 1 calc R . .
H7B H 0.1644 0.0164 0.9172 0.037 Uiso 1 1 calc R . .
C8 C 0.2636(3) -0.0894(4) 1.0825(2) 0.0398(7) Uani 1 1 d . . .
H8A H 0.3204 -0.0926 1.1442 0.060 Uiso 1 1 calc R . .
H8B H 0.2947 -0.1507 1.0332 0.060 Uiso 1 1 calc R . .
H8C H 0.1926 -0.1483 1.0895 0.060 Uiso 1 1 calc R . .
C9 C 0.2014(3) 0.1957(5) 1.1292(2) 0.0397(7) Uani 1 1 d . . .
H9A H 0.1304 0.1436 1.1409 0.060 Uiso 1 1 calc R . .
H9B H 0.1871 0.3194 1.1089 0.060 Uiso 1 1 calc R . .
H9C H 0.2621 0.1909 1.1885 0.060 Uiso 1 1 calc R . .

loop_
_atom_site_aniso_label
_atom_site_aniso_U_11
_atom_site_aniso_U_22
_atom_site_aniso_U_33
_atom_site_aniso_U_23
_atom_site_aniso_U_13
_atom_site_aniso_U_12
Bi 0.01590(5) 0.01623(5) 0.01816(5) 0.00034(3) 0.00355(3) 0.00016(3)
N1 0.0292(12) 0.0227(11) 0.0321(10) 0.0035(8) 0.0148(9) -0.0009(8)
N2 0.0294(12) 0.0212(11) 0.0317(11) -0.0030(8) 0.0084(9) 0.0061(8)
N3 0.0313(12) 0.0189(10) 0.0334(11) 0.0021(8) 0.0114(9) 0.0012(8)
N4 0.0475(16) 0.0445(17) 0.0346(13) -0.0022(11) -0.0092(12) -0.0060(13)
N5 0.0209(10) 0.0223(11) 0.0251(9) -0.0012(7) 0.0067(8) -0.0028(7)
N6 0.0238(11) 0.0286(12) 0.0279(10) 0.0021(8) 0.0083(8) -0.0051(8)
N7 0.0582(19) 0.0587(19) 0.0264(11) -0.0058(12) 0.0140(12) -0.0199(16)
C1 0.0150(11) 0.0193(11) 0.0245(10) -0.0013(8) 0.0031(8) 0.0018(8)
C2 0.0193(11) 0.0298(13) 0.0266(11) -0.0040(10) 0.0062(9) -0.0030(10)
C3 0.0154(12) 0.0437(17) 0.0349(13) -0.0065(11) 0.0047(10) -0.0026(10)
C4 0.0188(12) 0.0408(16) 0.0327(13) -0.0024(11) -0.0018(10) 0.0074(11)
C5 0.0284(14) 0.0270(14) 0.0317(12) 0.0023(10) -0.0017(11) 0.0058(10)
C6 0.0200(11) 0.0217(12) 0.0282(11) 0.0020(9) 0.0008(9) -0.0004(9)
C7 0.0256(14) 0.0308(15) 0.0378(14) -0.0010(11) 0.0110(11) -0.0095(10)
C8 0.0439(18) 0.0268(15) 0.0541(18) 0.0132(12) 0.0226(15) -0.0004(12)
C9 0.0464(19) 0.0421(18) 0.0369(15) 0.0035(13) 0.0225(14) 0.0071(15)

loop_
_atom_type_symbol
_atom_type_description
_atom_type_scat_dispersion_real
_atom_type_scat_dispersion_imag
_atom_type_scat_source
C C 0.0033 0.0016 'International Tables Vol C Tables 4.2.6.8 and 6.1.1.4'
H H 0.0000 0.0000 'International Tables Vol C Tables 4.2.6.8 and 6.1.1.4'
N N 0.0061 0.0033 'International Tables Vol C Tables 4.2.6.8 and 6.1.1.4'
Bi Bi -4.1077 10.2566 'International Tables Vol C Tables 4.2.6.8 and 6.1.1.4'

loop_
_geom_angle_atom_site_label_1
_geom_angle_atom_site_label_2
_geom_angle_atom_site_label_3
_geom_angle
_geom_angle_site_symmetry_1
_geom_angle_site_symmetry_3
_geom_angle_publ_flag
C1 Bi N2 91.62(8) . . ?
C1 Bi N5 89.19(9) . . ?
N2 Bi N5 84.53(8) . . ?
C1 Bi N1 72.34(9) . . ?
N2 Bi N1 82.14(8) . . ?
N5 Bi N1 156.79(7) . . ?
C1 Bi N5 88.35(8) . 3_667 ?
N2 Bi N5 152.43(7) . 3_667 ?
N5 Bi N5 67.90(8) . 3_667 ?
N1 Bi N5 123.78(7) . 3_667 ?
C9 N1 C8 110.9(2) . . ?
C9 N1 C7 109.9(2) . . ?
C8 N1 C7 111.4(2) . . ?
C9 N1 Bi 106.95(19) . . ?
C8 N1 Bi 113.29(17) . . ?
C7 N1 Bi 104.09(15) . . ?
N3 N2 Bi 123.90(18) . . ?
N2 N3 N4 176.4(3) . . ?
N6 N5 Bi 115.74(17) . . ?
N6 N5 Bi 125.39(17) . 3_667 ?
Bi N5 Bi 112.10(8) . 3_667 ?
N7 N6 N5 178.9(3) . . ?
C6 C1 C2 119.7(2) . . ?
C6 C1 Bi 123.08(17) . . ?
C2 C1 Bi 117.15(18) . . ?
C1 C2 C3 119.3(3) . . ?
C1 C2 C7 120.2(2) . . ?
C3 C2 C7 120.5(2) . . ?
C4 C3 C2 120.8(3) . . ?
C4 C3 H3 119.6 . . ?
C2 C3 H3 119.6 . . ?
C3 C4 C5 120.2(3) . . ?
C3 C4 H4 119.9 . . ?
C5 C4 H4 119.9 . . ?
C4 C5 C6 119.6(3) . . ?
C4 C5 H5 120.2 . . ?
C6 C5 H5 120.2 . . ?
C1 C6 C5 120.4(2) . . ?
C1 C6 H6 119.8 . . ?
C5 C6 H6 119.8 . . ?
N1 C7 C2 111.3(2) . . ?
N1 C7 H7A 109.4 . . ?
C2 C7 H7A 109.4 . . ?
N1 C7 H7B 109.4 . . ?
C2 C7 H7B 109.4 . . ?
H7A C7 H7B 108.0 . . ?
N1 C8 H8A 109.5 . . ?
N1 C8 H8B 109.5 . . ?
H8A C8 H8B 109.5 . . ?
N1 C8 H8C 109.5 . . ?
H8A C8 H8C 109.5 . . ?
H8B C8 H8C 109.5 . . ?
N1 C9 H9A 109.5 . . ?
N1 C9 H9B 109.5 . . ?
H9A C9 H9B 109.5 . . ?
N1 C9 H9C 109.5 . . ?
H9A C9 H9C 109.5 . . ?
H9B C9 H9C 109.5 . . ?

loop_
_geom_bond_atom_site_label_1
_geom_bond_atom_site_label_2
_geom_bond_distance
_geom_bond_site_symmetry_2
_geom_bond_publ_flag
Bi C1 2.249(2) . ?
Bi N2 2.295(2) . ?
Bi N5 2.387(2) . ?
Bi N1 2.568(2) . ?
Bi N5 2.726(2) 3_667 ?
N1 C9 1.462(4) . ?
N1 C8 1.471(4) . ?
N1 C7 1.473(4) . ?
N2 N3 1.156(3) . ?
N3 N4 1.159(3) . ?
N5 N6 1.199(3) . ?
N5 Bi 2.726(2) 3_667 ?
N6 N7 1.143(3) . ?
C1 C6 1.388(3) . ?
C1 C2 1.392(3) . ?
C2 C3 1.393(4) . ?
C2 C7 1.503(4) . ?
C3 C4 1.371(4) . ?
C3 H3 0.9500 . ?
C4 C5 1.383(4) . ?
C4 H4 0.9500 . ?
C5 C6 1.390(3) . ?
C5 H5 0.9500 . ?
C6 H6 0.9500 . ?
C7 H7A 0.9900 . ?
C7 H7B 0.9900 . ?
C8 H8A 0.9800 . ?
C8 H8B 0.9800 . ?
C8 H8C 0.9800 . ?
C9 H9A 0.9800 . ?
C9 H9B 0.9800 . ?
C9 H9C 0.9800 . ?

loop_
_geom_torsion_atom_site_label_1
_geom_torsion_atom_site_label_2
_geom_torsion_atom_site_label_3
_geom_torsion_atom_site_label_4
_geom_torsion
_geom_torsion_site_symmetry_1
_geom_torsion_site_symmetry_2
_geom_torsion_site_symmetry_3
_geom_torsion_site_symmetry_4
_geom_torsion_publ_flag
C1 Bi N1 C9 -87.58(19) . . . . ?
N2 Bi N1 C9 178.17(19) . . . . ?
N5 Bi N1 C9 -126.3(2) . . . . ?
N5 Bi N1 C9 -12.0(2) 3_667 . . . ?
C1 Bi N1 C8 149.9(2) . . . . ?
N2 Bi N1 C8 55.7(2) . . . . ?
N5 Bi N1 C8 111.2(2) . . . . ?
N5 Bi N1 C8 -134.52(19) 3_667 . . . ?
C1 Bi N1 C7 28.74(15) . . . . ?
N2 Bi N1 C7 -65.50(16) . . . . ?
N5 Bi N1 C7 -10.0(3) . . . . ?
N5 Bi N1 C7 104.31(16) 3_667 . . . ?
C1 Bi N2 N3 0.9(2) . . . . ?
N5 Bi N2 N3 -88.1(2) . . . . ?
N1 Bi N2 N3 72.9(2) . . . . ?
N5 Bi N2 N3 -88.6(3) 3_667 . . . ?
Bi N2 N3 N4 -162(4) . . . . ?
C1 Bi N5 N6 -64.27(19) . . . . ?
N2 Bi N5 N6 27.44(19) . . . . ?
N1 Bi N5 N6 -27.7(3) . . . . ?
N5 Bi N5 N6 -152.8(2) 3_667 . . . ?
C1 Bi N5 Bi 88.55(9) . . . 3_667 ?
N2 Bi N5 Bi -179.74(9) . . . 3_667 ?
N1 Bi N5 Bi 125.14(16) . . . 3_667 ?
N5 Bi N5 Bi 0.0 3_667 . . 3_667 ?
Bi N5 N6 N7 -102(15) . . . . ?
Bi N5 N6 N7 109(15) 3_667 . . . ?
N2 Bi C1 C6 -115.1(2) . . . . ?
N5 Bi C1 C6 -30.6(2) . . . . ?
N1 Bi C1 C6 163.7(2) . . . . ?
N5 Bi C1 C6 37.34(19) 3_667 . . . ?
N2 Bi C1 C2 68.67(19) . . . . ?
N5 Bi C1 C2 153.18(18) . . . . ?
N1 Bi C1 C2 -12.55(17) . . . . ?
N5 Bi C1 C2 -138.91(18) 3_667 . . . ?
C6 C1 C2 C3 -1.8(4) . . . . ?
Bi C1 C2 C3 174.58(18) . . . . ?
C6 C1 C2 C7 177.1(2) . . . . ?
Bi C1 C2 C7 -6.5(3) . . . . ?
C1 C2 C3 C4 1.7(4) . . . . ?
C7 C2 C3 C4 -177.2(2) . . . . ?
C2 C3 C4 C5 -0.8(4) . . . . ?
C3 C4 C5 C6 -0.1(4) . . . . ?
C2 C1 C6 C5 1.0(4) . . . . ?
Bi C1 C6 C5 -175.17(18) . . . . ?
C4 C5 C6 C1 0.0(4) . . . . ?
C9 N1 C7 C2 73.7(3) . . . . ?
C8 N1 C7 C2 -162.9(2) . . . . ?
Bi N1 C7 C2 -40.5(2) . . . . ?
C1 C2 C7 N1 35.7(3) . . . . ?
C3 C2 C7 N1 -145.4(2) . . . . ?
